data_1547547
loop_
_publ_author_name
'Laur, Eva'
'Louyriac, Elisa'
'Dorcet, Vincent'
'Welle, Alexandre'
'Vantomme, Aur\'elien'
'Miserque, Olivier'
'Brusson, Jean-Michel'
'Maron, Laurent'
'Carpentier, Jean-Fran\,cois'
'Kirillov, Evgueni'

_publ_section_title
;
 Substitution Effects in Highly Syndioselective Styrene Polymerization
 Catalysts Based on Single-Component Allyl ansa-Lanthanidocenes: An
 Experimental and Theoretical Study
;
_journal_issue 17
_journal_name_full Macromolecules
_journal_page_first 6539
_journal_paper_doi 10.1021/acs.macromol.7b00853
_journal_volume 50
_journal_year 2017
_chemical_compound_source 'synthesis as described'
_chemical_formula_moiety 'C42 H63 O Si2 Sm'
_chemical_formula_sum 'C42 H63 O Si2 Sm'
_chemical_formula_weight 790.45
_chemical_name_systematic
;
 ?
;
_space_group_crystal_system monoclinic
_space_group_IT_number 14
_space_group_name_Hall '-P 2yn'
_space_group_name_H-M_alt 'P 1 21/n 1'
_symmetry_space_group_name_Hall '-P 2yn'
_symmetry_space_group_name_H-M 'P 1 21/n 1'
_atom_sites_solution_hydrogens geom
_cell_angle_alpha 90
_cell_angle_beta 99.703(2)
_cell_angle_gamma 90
_cell_formula_units_Z 4
_cell_length_a 14.6823(10)
_cell_length_b 17.9618(11)
_cell_length_c 15.8300(11)
_cell_measurement_reflns_used 9761
_cell_measurement_temperature 150(2)
_cell_measurement_theta_max 27.54
_cell_measurement_theta_min 2.36
_cell_measurement_wavelength 0.71073
_cell_volume 4115.0(5)
_computing_cell_refinement 'APEX2 (Bruker, 2014); SAINT (Bruker, 2014)'
_computing_data_collection 'SAINT (Bruker, 2014); XPREP (Sheldrick, 2014)'
_computing_data_reduction 'SAINT (Bruker, 2014); XPREP (Sheldrick, 2014)'
_computing_molecular_graphics 'Ortep-3 for Windows (Farrugia, 1997)'
_computing_publication_material 'CRYSCALc (T. Roisnel, local program, 2015)'
_computing_structure_refinement 'SHELXL-2014/7 (Sheldrick, 2014)'
_computing_structure_solution 'SIR97 (Altomare et al., 1999)'
_diffrn_ambient_temperature 150(2)
_diffrn_detector '(CMOS) PHOTON 100'
_diffrn_measured_fraction_theta_full 0.998
_diffrn_measured_fraction_theta_max 0.998
_diffrn_measurement_device_type 'D8 VENTURE Bruker AXS'
_diffrn_measurement_method 'rotation images'
_diffrn_radiation_monochromator 'multilayer monochromator'
_diffrn_radiation_probe x-ray
_diffrn_radiation_source 'Incoatec microfocus sealed tube'
_diffrn_radiation_type MoK\a
_diffrn_radiation_wavelength 0.71073
_diffrn_reflns_av_R_equivalents 0.0561
_diffrn_reflns_av_unetI/netI 0.0435
_diffrn_reflns_limit_h_max 19
_diffrn_reflns_limit_h_min -18
_diffrn_reflns_limit_k_max 23
_diffrn_reflns_limit_k_min -23
_diffrn_reflns_limit_l_max 20
_diffrn_reflns_limit_l_min -20
_diffrn_reflns_number 41219
_diffrn_reflns_theta_full 25.242
_diffrn_reflns_theta_max 27.484
_diffrn_reflns_theta_min 2.974
_exptl_absorpt_coefficient_mu 1.514
_exptl_absorpt_correction_T_max 0.956
_exptl_absorpt_correction_T_min 0.693
_exptl_absorpt_correction_type multi-scan
_exptl_absorpt_process_details
;
  [Sheldrick, G.M. (2014). SADABS Bruker AXS Inc., Madison, Wisconsin, USA]
;
_exptl_crystal_colour yellow
_exptl_crystal_density_diffrn 1.276
_exptl_crystal_description plate
_exptl_crystal_F_000 1652
_exptl_crystal_size_max 0.230
_exptl_crystal_size_mid 0.150
_exptl_crystal_size_min 0.030
_refine_diff_density_max 1.380
_refine_diff_density_min -1.610
_refine_diff_density_rms 0.104
_refine_ls_extinction_method none
_refine_ls_goodness_of_fit_ref 1.073
_refine_ls_hydrogen_treatment constr
_refine_ls_matrix_type full
_refine_ls_number_parameters 429
_refine_ls_number_reflns 9420
_refine_ls_number_restraints 0
_refine_ls_restrained_S_all 1.073
_refine_ls_R_factor_all 0.0535
_refine_ls_R_factor_gt 0.0393
_refine_ls_shift/su_max 0.004
_refine_ls_shift/su_mean 0.000
_refine_ls_structure_factor_coef Fsqd
_refine_ls_weighting_details 'w=1/[\s^2^(Fo^2^)+(0.0392P)^2^+6.7763P] where P=(Fo^2^+2Fc^2^)/3'
_refine_ls_weighting_scheme calc
_refine_ls_wR_factor_gt 0.0894
_refine_ls_wR_factor_ref 0.0974
_reflns_number_gt 7755
_reflns_number_total 9420
_reflns_threshold_expression >2sigma(I)
_cod_data_source_file ma7b00853_si_002.cif
_cod_data_source_block 2-Sm
_cod_depositor_comments
;
The following automatic conversions were performed:

'_space_group_crystal_system' value 'Monoclinic' changed to
'monoclinic' according to
/home/data/users/saulius/crontab/automatic-downloads/current/ACS/lib/dictionaries/cif_core.dic
dictionary named 'cif_core.dic' version 2.4.2 from 2011-04-26.

Automatic conversion script
Id: cif_fix_values 4973 2017-02-22 13:04:09Z antanas 
;
_cod_database_code 1547547

loop_
_space_group_symop_operation_xyz
'x, y, z'
'-x+1/2, y+1/2, -z+1/2'
'-x, -y, -z'
'x-1/2, -y-1/2, z-1/2'

loop_
_atom_site_label
_atom_site_type_symbol
_atom_site_fract_x
_atom_site_fract_y
_atom_site_fract_z
_atom_site_U_iso_or_equiv
_atom_site_adp_type
_atom_site_occupancy
_atom_site_symmetry_multiplicity
_atom_site_calc_flag
_atom_site_refinement_flags
_atom_site_disorder_assembly
Sm1 Sm 0.68118(2) 0.19203(2) 0.59771(2) 0.02099(6) Uani 1 1 d . .
Si1 Si 0.94193(8) 0.06743(6) 0.66158(7) 0.0319(2) Uani 1 1 d . .
Si2 Si 0.71105(7) 0.13500(6) 0.35296(6) 0.0318(2) Uani 1 1 d . .
C1 C 0.5325(2) 0.2339(2) 0.4889(2) 0.0296(8) Uani 1 1 d . .
H1 H 0.5466 0.2636 0.4432 0.035 Uiso 1 1 calc R U
C2 C 0.5220(3) 0.1555(2) 0.4878(3) 0.0390(10) Uani 1 1 d . .
H2 H 0.5266 0.1237 0.4408 0.047 Uiso 1 1 calc R U
C3 C 0.5036(3) 0.1332(2) 0.5679(3) 0.0400(9) Uani 1 1 d . .
H3 H 0.4937 0.0836 0.5849 0.048 Uiso 1 1 calc R U
C4 C 0.5022(3) 0.1975(2) 0.6190(3) 0.0326(8) Uani 1 1 d . .
H4 H 0.4922 0.1981 0.6768 0.039 Uiso 1 1 calc R U
C5 C 0.5183(2) 0.2607(2) 0.5704(2) 0.0256(7) Uani 1 1 d . .
C6 C 0.5426(2) 0.3384(2) 0.6061(2) 0.0252(7) Uani 1 1 d . .
C7 C 0.5191(3) 0.3979(2) 0.5357(2) 0.0343(8) Uani 1 1 d . .
H7A H 0.5425 0.3821 0.4841 0.051 Uiso 1 1 calc R U
H7B H 0.5480 0.4453 0.5561 0.051 Uiso 1 1 calc R U
H7C H 0.4519 0.4043 0.5222 0.051 Uiso 1 1 calc R U
C8 C 0.4854(3) 0.3576(2) 0.6753(2) 0.0345(8) Uani 1 1 d . .
H8A H 0.4212 0.3667 0.6486 0.052 Uiso 1 1 calc R U
H8B H 0.5106 0.4025 0.7059 0.052 Uiso 1 1 calc R U
H8C H 0.4877 0.3161 0.7157 0.052 Uiso 1 1 calc R U
C9 C 0.6476(2) 0.33252(18) 0.6405(2) 0.0217(6) Uani 1 1 d . .
C10 C 0.6898(2) 0.30135(17) 0.7224(2) 0.0211(6) Uani 1 1 d . .
C11 C 0.6566(2) 0.28518(18) 0.8009(2) 0.0237(7) Uani 1 1 d . .
H11 H 0.5927 0.2911 0.8031 0.028 Uiso 1 1 calc R U
C12 C 0.7157(3) 0.26125(18) 0.8732(2) 0.0265(7) Uani 1 1 d . .
C13 C 0.8106(3) 0.2495(2) 0.8685(2) 0.0299(8) Uani 1 1 d . .
H13 H 0.8511 0.2325 0.9179 0.036 Uiso 1 1 calc R U
C14 C 0.8448(2) 0.26210(19) 0.7948(2) 0.0268(7) Uani 1 1 d . .
H14 H 0.9080 0.2526 0.7927 0.032 Uiso 1 1 calc R U
C15 C 0.7858(2) 0.28931(17) 0.7218(2) 0.0220(7) Uani 1 1 d . .
C16 C 0.8064(2) 0.31651(16) 0.6421(2) 0.0212(6) Uani 1 1 d . .
C17 C 0.8904(2) 0.32378(18) 0.6113(2) 0.0246(7) Uani 1 1 d . .
H17 H 0.9460 0.3057 0.6445 0.030 Uiso 1 1 calc R U
C18 C 0.8922(3) 0.35712(19) 0.5330(2) 0.0267(7) Uani 1 1 d . .
H18 H 0.9493 0.3624 0.5130 0.032 Uiso 1 1 calc R U
C19 C 0.8099(3) 0.38352(18) 0.4821(2) 0.0264(7) Uani 1 1 d . .
C20 C 0.7274(2) 0.37553(17) 0.5107(2) 0.0235(7) Uani 1 1 d . .
H20 H 0.6724 0.3920 0.4753 0.028 Uiso 1 1 calc R U
C21 C 0.7215(2) 0.34309(17) 0.5923(2) 0.0226(7) Uani 1 1 d . .
C22 C 0.6844(3) 0.2514(2) 0.9608(2) 0.0352(9) Uani 1 1 d . .
C23 C 0.7073(4) 0.1722(3) 0.9949(3) 0.0581(14) Uani 1 1 d . .
H23A H 0.6920 0.1677 1.0526 0.087 Uiso 1 1 calc R U
H23B H 0.7733 0.1625 0.9971 0.087 Uiso 1 1 calc R U
H23C H 0.6712 0.1360 0.9567 0.087 Uiso 1 1 calc R U
C24 C 0.7361(3) 0.3082(3) 1.0239(3) 0.0466(11) Uani 1 1 d . .
H24A H 0.7189 0.3587 1.0039 0.070 Uiso 1 1 calc R U
H24B H 0.8028 0.3014 1.0273 0.070 Uiso 1 1 calc R U
H24C H 0.7195 0.3006 1.0807 0.070 Uiso 1 1 calc R U
C25 C 0.5812(3) 0.2636(3) 0.9556(3) 0.0443(10) Uani 1 1 d . .
H25A H 0.5645 0.2566 1.0125 0.066 Uiso 1 1 calc R U
H25B H 0.5472 0.2277 0.9155 0.066 Uiso 1 1 calc R U
H25C H 0.5652 0.3143 0.9355 0.066 Uiso 1 1 calc R U
C26 C 0.8164(3) 0.4212(2) 0.3958(2) 0.0326(8) Uani 1 1 d . .
C27 C 0.8429(5) 0.3635(3) 0.3337(3) 0.0613(15) Uani 1 1 d . .
H27A H 0.7942 0.3257 0.3222 0.092 Uiso 1 1 calc R U
H27B H 0.9012 0.3397 0.3589 0.092 Uiso 1 1 calc R U
H27C H 0.8502 0.3880 0.2799 0.092 Uiso 1 1 calc R U
C28 C 0.7251(4) 0.4571(3) 0.3559(3) 0.0630(15) Uani 1 1 d . .
H28A H 0.7326 0.4822 0.3025 0.095 Uiso 1 1 calc R U
H28B H 0.7068 0.4936 0.3959 0.095 Uiso 1 1 calc R U
H28C H 0.6774 0.4187 0.3437 0.095 Uiso 1 1 calc R U
C29 C 0.8887(4) 0.4834(3) 0.4103(3) 0.0562(13) Uani 1 1 d . .
H29A H 0.9504 0.4616 0.4254 0.084 Uiso 1 1 calc R U
H29B H 0.8763 0.5157 0.4570 0.084 Uiso 1 1 calc R U
H29C H 0.8855 0.5129 0.3578 0.084 Uiso 1 1 calc R U
C31 C 0.8617(3) 0.1327(2) 0.5981(2) 0.0294(8) Uani 1 1 d . .
H31 H 0.8574 0.1814 0.6207 0.035 Uiso 1 1 calc R U
C32 C 0.8070(2) 0.11705(19) 0.5204(2) 0.0255(7) Uani 1 1 d . .
H32 H 0.8036 0.0661 0.5040 0.031 Uiso 1 1 calc R U
C33 C 0.7552(2) 0.1671(2) 0.4621(2) 0.0272(7) Uani 1 1 d . .
H33 H 0.7436 0.2164 0.4791 0.033 Uiso 1 1 calc R U
C34 C 0.8047(3) 0.1370(3) 0.2860(3) 0.0481(11) Uani 1 1 d . .
H34A H 0.8279 0.1880 0.2836 0.072 Uiso 1 1 calc R U
H34B H 0.7800 0.1198 0.2279 0.072 Uiso 1 1 calc R U
H34C H 0.8553 0.1042 0.3115 0.072 Uiso 1 1 calc R U
C35 C 0.6697(3) 0.0365(3) 0.3570(3) 0.0468(11) Uani 1 1 d . .
H35A H 0.7230 0.0033 0.3722 0.070 Uiso 1 1 calc R U
H35B H 0.6354 0.0224 0.3007 0.070 Uiso 1 1 calc R U
H35C H 0.6293 0.0323 0.4001 0.070 Uiso 1 1 calc R U
C36 C 0.6168(3) 0.1950(3) 0.2941(3) 0.0512(12) Uani 1 1 d . .
H36A H 0.5594 0.1859 0.3163 0.077 Uiso 1 1 calc R U
H36B H 0.6074 0.1829 0.2328 0.077 Uiso 1 1 calc R U
H36C H 0.6342 0.2475 0.3022 0.077 Uiso 1 1 calc R U
C37 C 1.0609(3) 0.1002(3) 0.6546(3) 0.0530(12) Uani 1 1 d . .
H37A H 1.0685 0.1027 0.5944 0.080 Uiso 1 1 calc R U
H37B H 1.1062 0.0653 0.6853 0.080 Uiso 1 1 calc R U
H37C H 1.0706 0.1497 0.6806 0.080 Uiso 1 1 calc R U
C38 C 0.9303(4) 0.0639(3) 0.7776(3) 0.0488(11) Uani 1 1 d . .
H38A H 0.9280 0.1147 0.7997 0.073 Uiso 1 1 calc R U
H38B H 0.9834 0.0376 0.8100 0.073 Uiso 1 1 calc R U
H38C H 0.8733 0.0375 0.7837 0.073 Uiso 1 1 calc R U
C39 C 0.9292(3) -0.0278(2) 0.6141(3) 0.0447(10) Uani 1 1 d . .
H39A H 0.8691 -0.0485 0.6211 0.067 Uiso 1 1 calc R U
H39B H 0.9786 -0.0599 0.6434 0.067 Uiso 1 1 calc R U
H39C H 0.9331 -0.0251 0.5530 0.067 Uiso 1 1 calc R U
O41 O 0.6842(2) 0.08488(14) 0.69379(18) 0.0363(6) Uani 1 1 d . .
C42 C 0.6638(4) 0.0841(2) 0.7805(3) 0.0481(11) Uani 1 1 d . .
H42A H 0.6066 0.1125 0.7835 0.058 Uiso 1 1 calc R U
H42B H 0.7152 0.1065 0.8210 0.058 Uiso 1 1 calc R U
C43 C 0.6517(4) 0.0040(3) 0.8021(3) 0.0620(14) Uani 1 1 d . .
H43A H 0.6057 -0.0017 0.8407 0.074 Uiso 1 1 calc R U
H43B H 0.7109 -0.0184 0.8296 0.074 Uiso 1 1 calc R U
C44 C 0.6179(4) -0.0305(3) 0.7161(4) 0.0614(14) Uani 1 1 d . .
H44A H 0.5510 -0.0217 0.6975 0.074 Uiso 1 1 calc R U
H44B H 0.6301 -0.0847 0.7169 0.074 Uiso 1 1 calc R U
C45 C 0.6745(3) 0.0099(2) 0.6592(3) 0.0455(11) Uani 1 1 d . .
H45A H 0.7357 -0.0139 0.6616 0.055 Uiso 1 1 calc R U
H45B H 0.6423 0.0104 0.5990 0.055 Uiso 1 1 calc R U

loop_
_atom_site_aniso_label
_atom_site_aniso_U_11
_atom_site_aniso_U_22
_atom_site_aniso_U_33
_atom_site_aniso_U_23
_atom_site_aniso_U_13
_atom_site_aniso_U_12
Sm1 0.02103(9) 0.02061(9) 0.02095(9) -0.00094(6) 0.00246(6) -0.00039(7)
Si1 0.0347(6) 0.0312(5) 0.0277(5) 0.0023(4) -0.0003(4) 0.0082(4)
Si2 0.0282(5) 0.0436(6) 0.0234(5) -0.0037(4) 0.0039(4) 0.0047(4)
C1 0.0213(17) 0.043(2) 0.0230(17) -0.0051(15) -0.0003(14) 0.0016(15)
C2 0.0250(19) 0.043(2) 0.046(2) -0.0225(19) -0.0037(17) -0.0008(16)
C3 0.0254(19) 0.035(2) 0.059(3) -0.0047(19) 0.0059(18) -0.0102(16)
C4 0.0211(17) 0.036(2) 0.040(2) -0.0023(16) 0.0055(15) -0.0033(15)
C5 0.0188(16) 0.0335(18) 0.0235(16) -0.0028(14) 0.0006(13) 0.0018(13)
C6 0.0207(17) 0.0318(17) 0.0228(16) -0.0019(14) 0.0029(13) 0.0058(14)
C7 0.0285(19) 0.039(2) 0.034(2) 0.0059(16) 0.0012(16) 0.0102(16)
C8 0.0255(19) 0.049(2) 0.0294(19) -0.0057(17) 0.0064(15) 0.0086(17)
C9 0.0223(16) 0.0214(15) 0.0205(15) -0.0016(12) 0.0014(13) 0.0021(12)
C10 0.0216(16) 0.0203(15) 0.0205(15) -0.0038(12) 0.0006(13) -0.0015(12)
C11 0.0247(17) 0.0250(15) 0.0211(16) -0.0020(13) 0.0032(13) -0.0026(13)
C12 0.0323(19) 0.0241(16) 0.0230(17) 0.0012(13) 0.0044(14) -0.0028(14)
C13 0.0296(19) 0.0330(18) 0.0244(17) 0.0063(14) -0.0030(14) -0.0026(15)
C14 0.0239(17) 0.0280(17) 0.0268(17) 0.0029(14) -0.0003(14) -0.0010(14)
C15 0.0243(17) 0.0199(15) 0.0210(16) -0.0006(12) 0.0018(13) -0.0008(12)
C16 0.0229(16) 0.0167(14) 0.0230(16) 0.0000(12) 0.0012(13) 0.0008(12)
C17 0.0215(16) 0.0234(16) 0.0278(17) 0.0013(13) 0.0012(14) 0.0011(13)
C18 0.0267(18) 0.0259(17) 0.0290(18) 0.0013(14) 0.0089(14) -0.0020(14)
C19 0.0344(19) 0.0224(16) 0.0222(16) -0.0006(13) 0.0040(14) -0.0030(14)
C20 0.0273(17) 0.0202(15) 0.0213(16) 0.0013(12) -0.0006(13) 0.0004(13)
C21 0.0247(17) 0.0180(15) 0.0243(16) -0.0033(12) 0.0017(13) 0.0001(13)
C22 0.043(2) 0.042(2) 0.0216(17) 0.0026(15) 0.0086(16) -0.0023(18)
C23 0.086(4) 0.056(3) 0.037(2) 0.020(2) 0.025(3) 0.009(3)
C24 0.041(2) 0.069(3) 0.028(2) -0.011(2) 0.0010(18) -0.005(2)
C25 0.044(2) 0.063(3) 0.029(2) 0.0038(19) 0.0143(18) -0.012(2)
C26 0.041(2) 0.0333(19) 0.0229(17) 0.0063(15) 0.0053(15) -0.0041(17)
C27 0.106(5) 0.052(3) 0.029(2) 0.002(2) 0.020(3) 0.010(3)
C28 0.055(3) 0.086(4) 0.047(3) 0.045(3) 0.006(2) 0.004(3)
C29 0.068(3) 0.060(3) 0.039(2) 0.013(2) 0.004(2) -0.026(3)
C31 0.0304(19) 0.0254(17) 0.0310(19) 0.0002(14) 0.0011(15) 0.0050(14)
C32 0.0270(18) 0.0249(16) 0.0253(17) 0.0007(13) 0.0062(14) 0.0031(14)
C33 0.0241(17) 0.0297(17) 0.0267(17) -0.0038(14) 0.0013(14) 0.0034(14)
C34 0.043(3) 0.066(3) 0.040(2) -0.004(2) 0.020(2) 0.004(2)
C35 0.048(3) 0.054(3) 0.041(2) -0.018(2) 0.013(2) -0.009(2)
C36 0.042(3) 0.080(3) 0.028(2) 0.002(2) -0.0039(18) 0.017(2)
C37 0.036(2) 0.063(3) 0.056(3) 0.010(2) -0.003(2) 0.003(2)
C38 0.065(3) 0.051(3) 0.029(2) 0.0043(18) 0.003(2) 0.018(2)
C39 0.055(3) 0.034(2) 0.043(2) 0.0012(18) 0.001(2) 0.0130(19)
O41 0.0430(16) 0.0264(13) 0.0405(15) 0.0031(11) 0.0103(13) -0.0022(11)
C42 0.067(3) 0.040(2) 0.040(2) 0.0090(19) 0.019(2) -0.001(2)
C43 0.083(4) 0.045(3) 0.059(3) 0.017(2) 0.016(3) -0.012(3)
C44 0.074(4) 0.034(2) 0.073(4) 0.014(2) 0.002(3) -0.013(2)
C45 0.054(3) 0.030(2) 0.054(3) -0.0024(18) 0.012(2) 0.0064(19)

loop_
_atom_type_symbol
_atom_type_description
_atom_type_scat_dispersion_real
_atom_type_scat_dispersion_imag
_atom_type_scat_source
C C 0.0033 0.0016 'International Tables Vol C Tables 4.2.6.8 and 6.1.1.4'
H H 0.0000 0.0000 'International Tables Vol C Tables 4.2.6.8 and 6.1.1.4'
O O 0.0106 0.0060 'International Tables Vol C Tables 4.2.6.8 and 6.1.1.4'
Si Si 0.0817 0.0704 'International Tables Vol C Tables 4.2.6.8 and 6.1.1.4'
Sm Sm -0.1638 3.4418 'International Tables Vol C Tables 4.2.6.8 and 6.1.1.4'

loop_
_geom_angle_atom_site_label_1
_geom_angle_atom_site_label_2
_geom_angle_atom_site_label_3
_geom_angle
O41 Sm1 C33 114.24(10)
O41 Sm1 C1 123.59(11)
C33 Sm1 C1 85.74(11)
O41 Sm1 C5 112.77(10)
C33 Sm1 C5 115.75(11)
C1 Sm1 C5 31.10(10)
O41 Sm1 C9 124.61(9)
C33 Sm1 C9 119.37(11)
C1 Sm1 C9 74.37(11)
C5 Sm1 C9 53.57(10)
O41 Sm1 C4 82.39(11)
C33 Sm1 C4 131.15(12)
C1 Sm1 C4 50.24(12)
C5 Sm1 C4 30.53(11)
C9 Sm1 C4 73.19(11)
O41 Sm1 C32 87.01(10)
C33 Sm1 C32 30.60(10)
C1 Sm1 C32 113.15(11)
C5 Sm1 C32 144.25(10)
C9 Sm1 C32 138.02(10)
C4 Sm1 C32 144.72(11)
O41 Sm1 C2 97.49(12)
C33 Sm1 C2 82.28(12)
C1 Sm1 C2 30.34(12)
C5 Sm1 C2 50.37(11)
C9 Sm1 C2 102.22(11)
C4 Sm1 C2 49.27(12)
C32 Sm1 C2 99.54(11)
O41 Sm1 C10 96.93(9)
C33 Sm1 C10 137.20(11)
C1 Sm1 C10 101.26(10)
C5 Sm1 C10 73.70(10)
C9 Sm1 C10 30.83(9)
C4 Sm1 C10 79.30(11)
C32 Sm1 C10 135.56(10)
C2 Sm1 C10 123.49(11)
O41 Sm1 C3 74.05(12)
C33 Sm1 C3 107.75(12)
C1 Sm1 C3 49.56(13)
C5 Sm1 C3 49.95(12)
C9 Sm1 C3 101.16(11)
C4 Sm1 C3 29.78(12)
C32 Sm1 C3 114.96(12)
C2 Sm1 C3 29.32(13)
C10 Sm1 C3 108.60(11)
O41 Sm1 C21 143.53(9)
C33 Sm1 C21 91.24(11)
C1 Sm1 C21 81.91(11)
C5 Sm1 C21 74.52(10)
C9 Sm1 C21 30.51(10)
C4 Sm1 C21 100.65(11)
C32 Sm1 C21 107.64(10)
C2 Sm1 C21 112.08(11)
C10 Sm1 C21 49.20(10)
C3 Sm1 C21 124.33(11)
O41 Sm1 C31 77.63(10)
C33 Sm1 C31 54.63(11)
C1 Sm1 C31 140.31(11)
C5 Sm1 C31 169.05(11)
C9 Sm1 C31 124.11(10)
C4 Sm1 C31 158.98(11)
C32 Sm1 C31 28.47(10)
C2 Sm1 C31 127.05(11)
C10 Sm1 C31 109.37(10)
C3 Sm1 C31 134.64(12)
C21 Sm1 C31 99.29(10)
C31 Si1 C37 106.7(2)
C31 Si1 C39 110.72(18)
C37 Si1 C39 107.3(2)
C31 Si1 C38 113.67(19)
C37 Si1 C38 108.0(2)
C39 Si1 C38 110.1(2)
C33 Si2 C34 110.5(2)
C33 Si2 C36 113.75(19)
C34 Si2 C36 105.0(2)
C33 Si2 C35 109.28(19)
C34 Si2 C35 108.0(2)
C36 Si2 C35 110.1(2)
C2 C1 C5 108.3(3)
C2 C1 Sm1 78.6(2)
C5 C1 Sm1 74.80(19)
C2 C1 H1 125.8
C5 C1 H1 125.8
Sm1 C1 H1 113.1
C3 C2 C1 108.1(3)
C3 C2 Sm1 76.6(2)
C1 C2 Sm1 71.1(2)
C3 C2 H2 126.0
C1 C2 H2 126.0
Sm1 C2 H2 118.3
C2 C3 C4 108.0(4)
C2 C3 Sm1 74.1(2)
C4 C3 Sm1 72.2(2)
C2 C3 H3 126.0
C4 C3 H3 126.0
Sm1 C3 H3 119.5
C3 C4 C5 108.9(4)
C3 C4 Sm1 78.0(2)
C5 C4 Sm1 72.9(2)
C3 C4 H4 125.5
C5 C4 H4 125.5
Sm1 C4 H4 115.6
C4 C5 C1 106.6(3)
C4 C5 C6 125.7(3)
C1 C5 C6 125.7(3)
C4 C5 Sm1 76.5(2)
C1 C5 Sm1 74.1(2)
C6 C5 Sm1 102.5(2)
C5 C6 C8 110.5(3)
C5 C6 C7 111.0(3)
C8 C6 C7 106.1(3)
C5 C6 C9 103.0(3)
C8 C6 C9 113.4(3)
C7 C6 C9 112.9(3)
C6 C7 H7A 109.5
C6 C7 H7B 109.5
H7A C7 H7B 109.5
C6 C7 H7C 109.5
H7A C7 H7C 109.5
H7B C7 H7C 109.5
C6 C8 H8A 109.5
C6 C8 H8B 109.5
H8A C8 H8B 109.5
C6 C8 H8C 109.5
H8A C8 H8C 109.5
H8B C8 H8C 109.5
C21 C9 C10 106.1(3)
C21 C9 C6 126.7(3)
C10 C9 C6 126.1(3)
C21 C9 Sm1 78.65(18)
C10 C9 Sm1 78.09(18)
C6 C9 Sm1 100.9(2)
C15 C10 C11 117.0(3)
C15 C10 C9 109.0(3)
C11 C10 C9 133.9(3)
C15 C10 Sm1 79.29(18)
C11 C10 Sm1 119.4(2)
C9 C10 Sm1 71.08(17)
C12 C11 C10 121.4(3)
C12 C11 H11 119.3
C10 C11 H11 119.3
C11 C12 C13 119.1(3)
C11 C12 C22 122.6(3)
C13 C12 C22 118.2(3)
C14 C13 C12 121.7(3)
C14 C13 H13 119.2
C12 C13 H13 119.2
C13 C14 C15 119.6(3)
C13 C14 H14 120.2
C15 C14 H14 120.2
C14 C15 C10 121.2(3)
C14 C15 C16 130.4(3)
C10 C15 C16 108.1(3)
C14 C15 Sm1 122.2(2)
C10 C15 Sm1 71.48(18)
C16 C15 Sm1 76.89(18)
C17 C16 C15 131.6(3)
C17 C16 C21 120.6(3)
C15 C16 C21 107.7(3)
C17 C16 Sm1 123.0(2)
C15 C16 Sm1 74.42(18)
C21 C16 Sm1 70.66(18)
C18 C17 C16 120.1(3)
C18 C17 H17 120.0
C16 C17 H17 120.0
C17 C18 C19 120.8(3)
C17 C18 H18 119.6
C19 C18 H18 119.6
C20 C19 C18 119.7(3)
C20 C19 C26 121.9(3)
C18 C19 C26 118.4(3)
C19 C20 C21 122.1(3)
C19 C20 H20 119.0
C21 C20 H20 119.0
C20 C21 C16 116.8(3)
C20 C21 C9 134.2(3)
C16 C21 C9 109.0(3)
C20 C21 Sm1 118.0(2)
C16 C21 Sm1 80.13(18)
C9 C21 Sm1 70.84(18)
C25 C22 C24 108.5(4)
C25 C22 C23 108.0(4)
C24 C22 C23 109.3(4)
C25 C22 C12 112.4(3)
C24 C22 C12 108.6(3)
C23 C22 C12 109.9(3)
C22 C23 H23A 109.5
C22 C23 H23B 109.5
H23A C23 H23B 109.5
C22 C23 H23C 109.5
H23A C23 H23C 109.5
H23B C23 H23C 109.5
C22 C24 H24A 109.5
C22 C24 H24B 109.5
H24A C24 H24B 109.5
C22 C24 H24C 109.5
H24A C24 H24C 109.5
H24B C24 H24C 109.5
C22 C25 H25A 109.5
C22 C25 H25B 109.5
H25A C25 H25B 109.5
C22 C25 H25C 109.5
H25A C25 H25C 109.5
H25B C25 H25C 109.5
C27 C26 C28 108.8(4)
C27 C26 C29 110.3(4)
C28 C26 C29 106.9(4)
C27 C26 C19 109.6(3)
C28 C26 C19 111.8(3)
C29 C26 C19 109.4(3)
C26 C27 H27A 109.5
C26 C27 H27B 109.5
H27A C27 H27B 109.5
C26 C27 H27C 109.5
H27A C27 H27C 109.5
H27B C27 H27C 109.5
C26 C28 H28A 109.5
C26 C28 H28B 109.5
H28A C28 H28B 109.5
C26 C28 H28C 109.5
H28A C28 H28C 109.5
H28B C28 H28C 109.5
C26 C29 H29A 109.5
C26 C29 H29B 109.5
H29A C29 H29B 109.5
C26 C29 H29C 109.5
H29A C29 H29C 109.5
H29B C29 H29C 109.5
C32 C31 Si1 125.5(3)
C32 C31 Sm1 71.0(2)
Si1 C31 Sm1 138.50(19)
C32 C31 H31 117.3
Si1 C31 H31 117.3
Sm1 C31 H31 62.5
C31 C32 C33 128.3(3)
C31 C32 Sm1 80.6(2)
C33 C32 Sm1 69.6(2)
C31 C32 H32 115.8
C33 C32 H32 115.8
Sm1 C32 H32 126.1
C32 C33 Si2 118.8(3)
C32 C33 Sm1 79.8(2)
Si2 C33 Sm1 134.46(18)
C32 C33 H33 120.6
Si2 C33 H33 120.6
Sm1 C33 H33 59.0
Si2 C34 H34A 109.5
Si2 C34 H34B 109.5
H34A C34 H34B 109.5
Si2 C34 H34C 109.5
H34A C34 H34C 109.5
H34B C34 H34C 109.5
Si2 C35 H35A 109.5
Si2 C35 H35B 109.5
H35A C35 H35B 109.5
Si2 C35 H35C 109.5
H35A C35 H35C 109.5
H35B C35 H35C 109.5
Si2 C36 H36A 109.5
Si2 C36 H36B 109.5
H36A C36 H36B 109.5
Si2 C36 H36C 109.5
H36A C36 H36C 109.5
H36B C36 H36C 109.5
Si1 C37 H37A 109.5
Si1 C37 H37B 109.5
H37A C37 H37B 109.5
Si1 C37 H37C 109.5
H37A C37 H37C 109.5
H37B C37 H37C 109.5
Si1 C38 H38A 109.5
Si1 C38 H38B 109.5
H38A C38 H38B 109.5
Si1 C38 H38C 109.5
H38A C38 H38C 109.5
H38B C38 H38C 109.5
Si1 C39 H39A 109.5
Si1 C39 H39B 109.5
H39A C39 H39B 109.5
Si1 C39 H39C 109.5
H39A C39 H39C 109.5
H39B C39 H39C 109.5
C45 O41 C42 109.0(3)
C45 O41 Sm1 120.3(2)
C42 O41 Sm1 127.5(2)
O41 C42 C43 106.1(4)
O41 C42 H42A 110.5
C43 C42 H42A 110.5
O41 C42 H42B 110.5
C43 C42 H42B 110.5
H42A C42 H42B 108.7
C42 C43 C44 102.9(4)
C42 C43 H43A 111.2
C44 C43 H43A 111.2
C42 C43 H43B 111.2
C44 C43 H43B 111.2
H43A C43 H43B 109.1
C43 C44 C45 102.2(4)
C43 C44 H44A 111.3
C45 C44 H44A 111.3
C43 C44 H44B 111.3
C45 C44 H44B 111.3
H44A C44 H44B 109.2
O41 C45 C44 104.4(4)
O41 C45 H45A 110.9
C44 C45 H45A 110.9
O41 C45 H45B 110.9
C44 C45 H45B 110.9
H45A C45 H45B 108.9

loop_
_geom_bond_atom_site_label_1
_geom_bond_atom_site_label_2
_geom_bond_distance
Sm1 O41 2.449(3)
Sm1 C33 2.604(4)
Sm1 C1 2.651(3)
Sm1 C5 2.660(3)
Sm1 C9 2.680(3)
Sm1 C4 2.706(4)
Sm1 C32 2.736(3)
Sm1 C2 2.748(4)
Sm1 C10 2.772(3)
Sm1 C3 2.779(4)
Sm1 C21 2.782(3)
Sm1 C31 2.855(4)
Si1 C31 1.837(4)
Si1 C37 1.864(5)
Si1 C39 1.865(4)
Si1 C38 1.874(4)
Si2 C33 1.833(4)
Si2 C34 1.873(4)
Si2 C36 1.873(4)
Si2 C35 1.875(5)
C1 C2 1.416(6)
C1 C5 1.424(5)
C1 H1 0.9500
C2 C3 1.399(6)
C2 H2 0.9500
C3 C4 1.411(6)
C3 H3 0.9500
C4 C5 1.414(5)
C4 H4 0.9500
C5 C6 1.525(5)
C6 C8 1.528(5)
C6 C7 1.540(5)
C6 C9 1.550(5)
C7 H7A 0.9800
C7 H7B 0.9800
C7 H7C 0.9800
C8 H8A 0.9800
C8 H8B 0.9800
C8 H8C 0.9800
C9 C21 1.440(5)
C9 C10 1.452(4)
C10 C15 1.427(5)
C10 C11 1.438(5)
C11 C12 1.383(5)
C11 H11 0.9500
C12 C13 1.423(5)
C12 C22 1.543(5)
C13 C14 1.365(5)
C13 H13 0.9500
C14 C15 1.410(5)
C14 H14 0.9500
C15 C16 1.432(5)
C16 C17 1.407(5)
C16 C21 1.439(5)
C17 C18 1.381(5)
C17 H17 0.9500
C18 C19 1.416(5)
C18 H18 0.9500
C19 C20 1.369(5)
C19 C26 1.542(5)
C20 C21 1.433(5)
C20 H20 0.9500
C22 C25 1.520(6)
C22 C24 1.536(6)
C22 C23 1.538(6)
C23 H23A 0.9800
C23 H23B 0.9800
C23 H23C 0.9800
C24 H24A 0.9800
C24 H24B 0.9800
C24 H24C 0.9800
C25 H25A 0.9800
C25 H25B 0.9800
C25 H25C 0.9800
C26 C27 1.523(6)
C26 C28 1.525(6)
C26 C29 1.532(6)
C27 H27A 0.9800
C27 H27B 0.9800
C27 H27C 0.9800
C28 H28A 0.9800
C28 H28B 0.9800
C28 H28C 0.9800
C29 H29A 0.9800
C29 H29B 0.9800
C29 H29C 0.9800
C31 C32 1.380(5)
C31 H31 0.9500
C32 C33 1.415(5)
C32 H32 0.9500
C33 H33 0.9500
C34 H34A 0.9800
C34 H34B 0.9800
C34 H34C 0.9800
C35 H35A 0.9800
C35 H35B 0.9800
C35 H35C 0.9800
C36 H36A 0.9800
C36 H36B 0.9800
C36 H36C 0.9800
C37 H37A 0.9800
C37 H37B 0.9800
C37 H37C 0.9800
C38 H38A 0.9800
C38 H38B 0.9800
C38 H38C 0.9800
C39 H39A 0.9800
C39 H39B 0.9800
C39 H39C 0.9800
O41 C45 1.451(5)
O41 C42 1.454(5)
C42 C43 1.495(6)
C42 H42A 0.9900
C42 H42B 0.9900
C43 C44 1.502(8)
C43 H43A 0.9900
C43 H43B 0.9900
C44 C45 1.511(7)
C44 H44A 0.9900
C44 H44B 0.9900
C45 H45A 0.9900
C45 H45B 0.9900

loop_
_geom_torsion_atom_site_label_1
_geom_torsion_atom_site_label_2
_geom_torsion_atom_site_label_3
_geom_torsion_atom_site_label_4
_geom_torsion
C5 C1 C2 C3 -1.3(4)
Sm1 C1 C2 C3 68.3(3)
C5 C1 C2 Sm1 -69.6(2)
C1 C2 C3 C4 0.2(4)
Sm1 C2 C3 C4 64.8(3)
C1 C2 C3 Sm1 -64.6(3)
C2 C3 C4 C5 1.0(4)
Sm1 C3 C4 C5 67.0(3)
C2 C3 C4 Sm1 -66.0(3)
C3 C4 C5 C1 -1.8(4)
Sm1 C4 C5 C1 68.6(2)
C3 C4 C5 C6 -166.2(3)
Sm1 C4 C5 C6 -95.8(3)
C3 C4 C5 Sm1 -70.4(3)
C2 C1 C5 C4 1.9(4)
Sm1 C1 C5 C4 -70.3(2)
C2 C1 C5 C6 166.3(3)
Sm1 C1 C5 C6 94.1(3)
C2 C1 C5 Sm1 72.2(3)
C4 C5 C6 C8 -40.9(5)
C1 C5 C6 C8 157.6(3)
Sm1 C5 C6 C8 -123.2(2)
C4 C5 C6 C7 -158.3(3)
C1 C5 C6 C7 40.1(5)
Sm1 C5 C6 C7 119.4(3)
C4 C5 C6 C9 80.6(4)
C1 C5 C6 C9 -80.9(4)
Sm1 C5 C6 C9 -1.7(3)
C5 C6 C9 C21 85.6(4)
C8 C6 C9 C21 -155.0(3)
C7 C6 C9 C21 -34.2(5)
C5 C6 C9 C10 -81.5(4)
C8 C6 C9 C10 38.0(5)
C7 C6 C9 C10 158.8(3)
C5 C6 C9 Sm1 1.7(3)
C8 C6 C9 Sm1 121.1(3)
C7 C6 C9 Sm1 -118.1(3)
C21 C9 C10 C15 -3.3(3)
C6 C9 C10 C15 165.9(3)
Sm1 C9 C10 C15 71.0(2)
C21 C9 C10 C11 172.8(3)
C6 C9 C10 C11 -18.0(6)
Sm1 C9 C10 C11 -112.9(4)
C21 C9 C10 Sm1 -74.3(2)
C6 C9 C10 Sm1 94.9(3)
C15 C10 C11 C12 2.0(5)
C9 C10 C11 C12 -173.9(3)
Sm1 C10 C11 C12 94.7(3)
C10 C11 C12 C13 -2.6(5)
C10 C11 C12 C22 173.4(3)
C11 C12 C13 C14 0.7(5)
C22 C12 C13 C14 -175.5(3)
C12 C13 C14 C15 1.8(5)
C13 C14 C15 C10 -2.4(5)
C13 C14 C15 C16 170.2(3)
C13 C14 C15 Sm1 -89.1(4)
C11 C10 C15 C14 0.6(5)
C9 C10 C15 C14 177.4(3)
Sm1 C10 C15 C14 -117.1(3)
C11 C10 C15 C16 -173.5(3)
C9 C10 C15 C16 3.3(4)
Sm1 C10 C15 C16 68.9(2)
C11 C10 C15 Sm1 117.6(3)
C9 C10 C15 Sm1 -65.5(2)
C14 C15 C16 C17 0.9(6)
C10 C15 C16 C17 174.3(3)
Sm1 C15 C16 C17 -120.5(4)
C14 C15 C16 C21 -175.3(3)
C10 C15 C16 C21 -2.0(3)
Sm1 C15 C16 C21 63.3(2)
C14 C15 C16 Sm1 121.4(4)
C10 C15 C16 Sm1 -65.2(2)
C15 C16 C17 C18 -175.4(3)
C21 C16 C17 C18 0.5(5)
Sm1 C16 C17 C18 86.1(3)
C16 C17 C18 C19 -0.8(5)
C17 C18 C19 C20 -0.4(5)
C17 C18 C19 C26 179.2(3)
C18 C19 C20 C21 2.0(5)
C26 C19 C20 C21 -177.6(3)
C19 C20 C21 C16 -2.2(5)
C19 C20 C21 C9 174.9(3)
C19 C20 C21 Sm1 -95.2(3)
C17 C16 C21 C20 1.0(4)
C15 C16 C21 C20 177.7(3)
Sm1 C16 C21 C20 -116.5(3)
C17 C16 C21 C9 -176.8(3)
C15 C16 C21 C9 -0.1(4)
Sm1 C16 C21 C9 65.6(2)
C17 C16 C21 Sm1 117.5(3)
C15 C16 C21 Sm1 -65.7(2)
C10 C9 C21 C20 -175.2(3)
C6 C9 C21 C20 15.7(6)
Sm1 C9 C21 C20 110.9(4)
C10 C9 C21 C16 2.1(3)
C6 C9 C21 C16 -167.1(3)
Sm1 C9 C21 C16 -71.8(2)
C10 C9 C21 Sm1 73.9(2)
C6 C9 C21 Sm1 -95.2(3)
C11 C12 C22 C25 5.5(5)
C13 C12 C22 C25 -178.5(3)
C11 C12 C22 C24 -114.6(4)
C13 C12 C22 C24 61.5(4)
C11 C12 C22 C23 125.8(4)
C13 C12 C22 C23 -58.1(5)
C20 C19 C26 C27 -112.1(4)
C18 C19 C26 C27 68.3(5)
C20 C19 C26 C28 8.6(5)
C18 C19 C26 C28 -171.0(4)
C20 C19 C26 C29 126.8(4)
C18 C19 C26 C29 -52.8(5)
C37 Si1 C31 C32 109.1(4)
C39 Si1 C31 C32 -7.3(4)
C38 Si1 C31 C32 -131.9(4)
C37 Si1 C31 Sm1 -149.3(3)
C39 Si1 C31 Sm1 94.3(3)
C38 Si1 C31 Sm1 -30.3(3)
Si1 C31 C32 C33 -169.0(3)
Sm1 C31 C32 C33 54.4(4)
Si1 C31 C32 Sm1 136.6(3)
C31 C32 C33 Si2 165.6(3)
Sm1 C32 C33 Si2 -135.5(3)
C31 C32 C33 Sm1 -58.8(4)
C34 Si2 C33 C32 -79.4(3)
C36 Si2 C33 C32 162.8(3)
C35 Si2 C33 C32 39.4(4)
C34 Si2 C33 Sm1 175.7(2)
C36 Si2 C33 Sm1 57.9(3)
C35 Si2 C33 Sm1 -65.5(3)
C45 O41 C42 C43 6.4(5)
Sm1 O41 C42 C43 165.8(3)
O41 C42 C43 C44 -28.3(6)
C42 C43 C44 C45 38.6(6)
C42 O41 C45 C44 18.1(5)
Sm1 O41 C45 C44 -143.0(3)
C43 C44 C45 O41 -35.1(5)
